data_7005132
loop_
_publ_author_name
'Agostinho, Magno'
'Braunstein, Pierre'
'Welter, Richard'

_publ_section_title
;
 Phosphinito- and phosphonito-oxazoline Pd(II) complexes as CO/ethylene
 insertion intermediates: synthesis and structural characterization.
;
_journal_issue 7
_journal_name_full 'Dalton transactions (Cambridge, England : 2003)'
_journal_page_first 759
_journal_page_last 770
_journal_paper_doi 10.1039/b616962g
_journal_year 2007
_chemical_formula_moiety 'C24 H29 N O4 P Pd, C F3 S O3'
_chemical_formula_sum 'C25 H29 F3 N O7 P Pd S'
_chemical_formula_weight 681.92
_chemical_name_systematic
;
?
;
_space_group_IT_number 14
_symmetry_cell_setting monoclinic
_symmetry_space_group_name_Hall '-P 2yn'
_symmetry_space_group_name_H-M 'P 1 21/n 1'
_atom_sites_solution_hydrogens geom
_atom_sites_solution_primary direct
_atom_sites_solution_secondary difmap
_audit_creation_date 22-1-05
_audit_creation_method SHELXL-97
_cell_angle_alpha 90.00
_cell_angle_beta 105.62(5)
_cell_angle_gamma 90.00
_cell_formula_units_Z 4
_cell_length_a 12.1860(10)
_cell_length_b 14.6170(10)
_cell_length_c 16.1040(10)
_cell_measurement_reflns_used 13126
_cell_measurement_temperature 173(2)
_cell_measurement_theta_max 30.034
_cell_measurement_theta_min 0.998
_cell_volume 2762.6(8)
_computing_cell_refinement 'Denzo (Nonius B.V., 1998)'
_computing_data_collection 'Collect (Nonius B.V., 1998)'
_computing_data_reduction 'Denzo (Nonius B.V., 1998)'
_computing_molecular_graphics 'PLATON 98 (Spek, 1998)'
_computing_publication_material 'SHELXL-97 (Sheldrick, 1997)'
_computing_structure_refinement 'SHELXL-97 (Sheldrick, 1997)'
_computing_structure_solution 'SHELXS-97 (Sheldrick, 1997)'
_diffrn_ambient_temperature 173(2)
_diffrn_measured_fraction_theta_full 0.999
_diffrn_measured_fraction_theta_max 0.999
_diffrn_measurement_device_type KappaCCD
_diffrn_measurement_method '\p scans'
_diffrn_radiation_monochromator graphite
_diffrn_radiation_source 'fine-focus sealed tube'
_diffrn_radiation_type MoK\a
_diffrn_radiation_wavelength 0.71070
_diffrn_reflns_av_R_equivalents 0.0734
_diffrn_reflns_av_sigmaI/netI 0.0961
_diffrn_reflns_limit_h_max 11
_diffrn_reflns_limit_h_min -17
_diffrn_reflns_limit_k_max 20
_diffrn_reflns_limit_k_min -18
_diffrn_reflns_limit_l_max 22
_diffrn_reflns_limit_l_min -17
_diffrn_reflns_number 29429
_diffrn_reflns_theta_full 29.99
_diffrn_reflns_theta_max 29.99
_diffrn_reflns_theta_min 1.87
_exptl_absorpt_coefficient_mu 0.870
_exptl_absorpt_correction_type none
_exptl_crystal_colour yellow
_exptl_crystal_density_diffrn 1.640
_exptl_crystal_density_method 'not measured'
_exptl_crystal_description prism
_exptl_crystal_F_000 1384
_exptl_crystal_size_max 0.10
_exptl_crystal_size_mid 0.10
_exptl_crystal_size_min 0.10
_refine_diff_density_max 0.757
_refine_diff_density_min -1.099
_refine_diff_density_rms 0.148
_refine_ls_extinction_method none
_refine_ls_goodness_of_fit_ref 0.985
_refine_ls_hydrogen_treatment constr
_refine_ls_matrix_type full
_refine_ls_number_parameters 352
_refine_ls_number_reflns 8030
_refine_ls_number_restraints 0
_refine_ls_restrained_S_all 0.985
_refine_ls_R_factor_all 0.1133
_refine_ls_R_factor_gt 0.0445
_refine_ls_shift/su_max 0.001
_refine_ls_shift/su_mean 0.000
_refine_ls_structure_factor_coef Fsqd
_refine_ls_weighting_details 'calc w=1/[\s^2^(Fo^2^)+(0.0500P)^2^+0.0000P] where P=(Fo^2^+2Fc^2^)/3'
_refine_ls_weighting_scheme calc
_refine_ls_wR_factor_gt 0.0920
_refine_ls_wR_factor_ref 0.1164
_reflns_number_gt 4540
_reflns_number_total 8030
_reflns_threshold_expression >2sigma(I)
_cod_data_source_file b616962g.txt
_cod_data_source_block welt24
_cod_original_cell_volume 2762.6(7)
_cod_original_sg_symbol_H-M 'P 21/N'
_cod_database_code 7005132

loop_
_symmetry_equiv_pos_as_xyz
'x, y, z'
'-x+1/2, y+1/2, -z+1/2'
'-x, -y, -z'
'x-1/2, -y-1/2, z-1/2'

loop_
_atom_site_label
_atom_site_type_symbol
_atom_site_fract_x
_atom_site_fract_y
_atom_site_fract_z
_atom_site_U_iso_or_equiv
_atom_site_adp_type
_atom_site_occupancy
_atom_site_symmetry_multiplicity
_atom_site_calc_flag
_atom_site_refinement_flags
_atom_site_disorder_assembly
_atom_site_disorder_group
Pd Pd 0.328070(19) 0.658288(17) 0.073628(16) 0.03167(9) Uani 1 1 d . . .
S S 0.22160(7) 0.89037(6) -0.14801(5) 0.0377(2) Uani 1 1 d . . .
P P 0.20876(7) 0.63154(6) 0.14710(5) 0.0307(2) Uani 1 1 d . . .
F1 F 0.00956(16) 0.93646(17) -0.21546(16) 0.0732(8) Uani 1 1 d . . .
F2 F 0.03058(18) 0.81209(16) -0.14122(14) 0.0616(6) Uani 1 1 d . . .
F3 F 0.06198(19) 0.94235(15) -0.07774(16) 0.0670(7) Uani 1 1 d . . .
O1 O 0.46946(18) 0.69474(17) 0.02580(15) 0.0431(6) Uani 1 1 d . . .
O2 O 0.13767(16) 0.53880(14) 0.11885(13) 0.0330(5) Uani 1 1 d . . .
O3 O 0.26535(17) 0.61967(16) 0.24931(13) 0.0358(5) Uani 1 1 d . . .
O4 O 0.16805(18) 0.41663(16) -0.05762(14) 0.0423(6) Uani 1 1 d . . .
O5 O 0.25117(18) 0.98511(16) -0.15419(16) 0.0465(6) Uani 1 1 d . . .
O6 O 0.2768(2) 0.84664(16) -0.06790(16) 0.0534(7) Uani 1 1 d . . .
O7 O 0.2162(2) 0.83646(16) -0.22361(15) 0.0470(6) Uani 1 1 d . . .
N1 N 0.2648(2) 0.54611(18) -0.01164(16) 0.0327(6) Uani 1 1 d . . .
C1 C 0.3789(3) 0.7710(2) 0.1475(2) 0.0473(9) Uani 1 1 d . . .
H1A H 0.3294 0.8237 0.1236 0.057 Uiso 1 1 calc . . .
H1B H 0.3743 0.7598 0.2071 0.057 Uiso 1 1 calc . . .
C2 C 0.5000(3) 0.7902(3) 0.1469(3) 0.0530(10) Uani 1 1 d . . .
H2A H 0.5113 0.8573 0.1473 0.064 Uiso 1 1 calc . . .
H2B H 0.5516 0.7654 0.2005 0.064 Uiso 1 1 calc . . .
C3 C 0.5321(3) 0.7512(2) 0.0725(2) 0.0446(9) Uani 1 1 d . . .
C4 C 0.6453(3) 0.7752(3) 0.0581(3) 0.0747(14) Uani 1 1 d . . .
H4A H 0.7066 0.7503 0.1053 0.112 Uiso 1 1 calc . . .
H4B H 0.6529 0.8419 0.0564 0.112 Uiso 1 1 calc . . .
H4C H 0.6505 0.7490 0.0032 0.112 Uiso 1 1 calc . . .
C5 C 0.2679(3) 0.5373(2) -0.10421(19) 0.0351(8) Uani 1 1 d . . .
C6 C 0.2274(3) 0.6250(3) -0.1525(2) 0.0519(10) Uani 1 1 d . . .
H6A H 0.1499 0.6388 -0.1494 0.078 Uiso 1 1 calc . . .
H6B H 0.2277 0.6179 -0.2129 0.078 Uiso 1 1 calc . . .
H6C H 0.2785 0.6752 -0.1264 0.078 Uiso 1 1 calc . . .
C7 C 0.3880(3) 0.5143(3) -0.1063(2) 0.0554(11) Uani 1 1 d . . .
H7A H 0.4121 0.4573 -0.0746 0.083 Uiso 1 1 calc . . .
H7B H 0.4394 0.5640 -0.0795 0.083 Uiso 1 1 calc . . .
H7C H 0.3904 0.5067 -0.1663 0.083 Uiso 1 1 calc . . .
C8 C 0.1866(3) 0.4569(3) -0.1356(2) 0.0501(10) Uani 1 1 d . . .
H8A H 0.1138 0.4786 -0.1745 0.060 Uiso 1 1 calc . . .
H8B H 0.2211 0.4118 -0.1668 0.060 Uiso 1 1 calc . . .
C9 C 0.2094(2) 0.4777(2) 0.0054(2) 0.0324(8) Uani 1 1 d . . .
C10 C 0.1864(3) 0.4561(2) 0.0915(2) 0.0345(8) Uani 1 1 d . . .
C11 C 0.2970(3) 0.4274(2) 0.1578(2) 0.0444(9) Uani 1 1 d . . .
H11A H 0.2808 0.4135 0.2129 0.067 Uiso 1 1 calc . . .
H11B H 0.3524 0.4774 0.1660 0.067 Uiso 1 1 calc . . .
H11C H 0.3283 0.3730 0.1370 0.067 Uiso 1 1 calc . . .
C12 C 0.0944(3) 0.3844(3) 0.0831(2) 0.0472(9) Uani 1 1 d . . .
H12A H 0.0824 0.3724 0.1399 0.071 Uiso 1 1 calc . . .
H12B H 0.1179 0.3278 0.0601 0.071 Uiso 1 1 calc . . .
H12C H 0.0233 0.4066 0.0438 0.071 Uiso 1 1 calc . . .
C13 C 0.0975(2) 0.7115(2) 0.14671(19) 0.0292(7) Uani 1 1 d . . .
C14 C 0.0645(3) 0.7754(2) 0.0796(2) 0.0378(8) Uani 1 1 d . . .
H14 H 0.1001 0.7762 0.0339 0.045 Uiso 1 1 calc . . .
C15 C -0.0204(3) 0.8367(2) 0.0812(2) 0.0456(9) Uani 1 1 d . . .
H15 H -0.0457 0.8788 0.0351 0.055 Uiso 1 1 calc . . .
C16 C -0.0686(3) 0.8377(2) 0.1485(3) 0.0465(10) Uani 1 1 d . . .
H16 H -0.1254 0.8819 0.1494 0.056 Uiso 1 1 calc . . .
C17 C -0.0365(3) 0.7755(3) 0.2154(2) 0.0404(9) Uani 1 1 d . . .
H17 H -0.0718 0.7769 0.2613 0.048 Uiso 1 1 calc . . .
C18 C 0.0483(2) 0.7103(2) 0.2156(2) 0.0337(8) Uani 1 1 d . . .
C19 C 0.0863(3) 0.6439(2) 0.2864(2) 0.0362(8) Uani 1 1 d . . .
C20 C 0.1925(3) 0.6009(2) 0.3016(2) 0.0369(8) Uani 1 1 d . . .
C21 C 0.2326(3) 0.5400(3) 0.3689(2) 0.0488(10) Uani 1 1 d . . .
H21 H 0.3059 0.5132 0.3787 0.059 Uiso 1 1 calc . . .
C22 C 0.1627(3) 0.5194(3) 0.4216(2) 0.0483(10) Uani 1 1 d . . .
H22 H 0.1890 0.4792 0.4692 0.058 Uiso 1 1 calc . . .
C23 C 0.0550(4) 0.5570(3) 0.4052(2) 0.0603(11) Uani 1 1 d . . .
H23 H 0.0057 0.5396 0.4392 0.072 Uiso 1 1 calc . . .
C24 C 0.0188(3) 0.6193(3) 0.3401(2) 0.0508(10) Uani 1 1 d . . .
H24 H -0.0542 0.6464 0.3314 0.061 Uiso 1 1 calc . . .
C25 C 0.0746(3) 0.8951(3) -0.1453(2) 0.0469(9) Uani 1 1 d . . .

loop_
_atom_site_aniso_label
_atom_site_aniso_U_11
_atom_site_aniso_U_22
_atom_site_aniso_U_33
_atom_site_aniso_U_23
_atom_site_aniso_U_13
_atom_site_aniso_U_12
Pd 0.03618(15) 0.02862(16) 0.02929(15) -0.00335(11) 0.00722(10) -0.00059(11)
S 0.0438(5) 0.0347(5) 0.0327(5) 0.0006(4) 0.0068(4) 0.0035(4)
P 0.0342(4) 0.0305(5) 0.0255(4) -0.0008(4) 0.0047(3) 0.0029(4)
F1 0.0406(11) 0.0844(19) 0.0880(18) 0.0430(15) 0.0062(11) 0.0028(12)
F2 0.0710(14) 0.0494(14) 0.0689(16) 0.0057(12) 0.0266(12) -0.0162(12)
F3 0.0855(16) 0.0504(15) 0.0836(18) -0.0040(13) 0.0547(14) 0.0025(12)
O1 0.0420(13) 0.0407(15) 0.0487(15) -0.0003(13) 0.0156(11) 0.0013(12)
O2 0.0364(11) 0.0287(13) 0.0327(13) -0.0012(10) 0.0074(9) 0.0006(10)
O3 0.0375(12) 0.0407(14) 0.0259(12) 0.0017(11) 0.0029(9) 0.0024(11)
O4 0.0561(15) 0.0309(14) 0.0370(14) -0.0086(11) 0.0077(11) -0.0041(11)
O5 0.0445(13) 0.0338(15) 0.0613(17) 0.0001(12) 0.0144(11) 0.0013(11)
O6 0.0737(17) 0.0449(17) 0.0318(14) 0.0021(12) -0.0027(12) 0.0172(13)
O7 0.0647(16) 0.0448(16) 0.0337(14) -0.0052(12) 0.0172(12) -0.0025(12)
N1 0.0405(14) 0.0289(16) 0.0276(15) -0.0021(12) 0.0074(11) 0.0012(12)
C1 0.065(2) 0.030(2) 0.045(2) -0.0077(17) 0.0108(18) -0.0095(18)
C2 0.056(2) 0.039(2) 0.056(3) -0.002(2) 0.0029(19) -0.0137(19)
C3 0.0395(19) 0.032(2) 0.055(2) 0.0183(19) 0.0005(17) 0.0038(16)
C4 0.048(2) 0.056(3) 0.118(4) 0.023(3) 0.019(2) -0.007(2)
C5 0.0418(18) 0.037(2) 0.0227(17) -0.0039(15) 0.0022(13) 0.0055(16)
C6 0.067(2) 0.047(2) 0.038(2) 0.0079(19) 0.0083(18) 0.014(2)
C7 0.051(2) 0.077(3) 0.037(2) -0.009(2) 0.0114(17) 0.020(2)
C8 0.070(2) 0.046(2) 0.031(2) -0.0071(18) 0.0079(17) -0.008(2)
C9 0.0334(16) 0.0298(19) 0.0305(19) -0.0040(15) 0.0029(13) 0.0065(15)
C10 0.0427(18) 0.0255(18) 0.0332(19) -0.0016(15) 0.0066(14) 0.0009(15)
C11 0.049(2) 0.034(2) 0.045(2) 0.0043(17) 0.0030(16) 0.0069(16)
C12 0.057(2) 0.039(2) 0.044(2) -0.0011(18) 0.0101(17) -0.0089(19)
C13 0.0317(15) 0.0263(18) 0.0280(17) -0.0018(14) 0.0050(13) -0.0002(14)
C14 0.0457(19) 0.034(2) 0.0326(19) 0.0004(16) 0.0083(15) 0.0012(16)
C15 0.045(2) 0.039(2) 0.050(2) 0.0068(18) 0.0081(17) 0.0101(17)
C16 0.0388(19) 0.035(2) 0.065(3) -0.0027(19) 0.0132(18) 0.0075(16)
C17 0.0377(18) 0.045(2) 0.041(2) -0.0100(18) 0.0162(15) -0.0022(17)
C18 0.0373(17) 0.0298(19) 0.0329(19) -0.0028(15) 0.0073(14) -0.0039(15)
C19 0.0437(19) 0.037(2) 0.0258(18) -0.0026(15) 0.0059(14) -0.0055(16)
C20 0.0451(19) 0.038(2) 0.0255(18) -0.0031(15) 0.0068(14) -0.0079(16)
C21 0.065(2) 0.042(2) 0.030(2) 0.0014(17) -0.0031(17) -0.0003(19)
C22 0.075(3) 0.037(2) 0.029(2) 0.0103(17) 0.0077(18) -0.003(2)
C23 0.076(3) 0.069(3) 0.038(2) 0.006(2) 0.018(2) -0.011(2)
C24 0.052(2) 0.063(3) 0.040(2) 0.004(2) 0.0170(17) -0.006(2)
C25 0.054(2) 0.042(2) 0.048(2) 0.0088(19) 0.0179(18) -0.0031(19)

loop_
_atom_type_symbol
_atom_type_description
_atom_type_scat_dispersion_real
_atom_type_scat_dispersion_imag
_atom_type_scat_source
C C 0.0033 0.0016 'International Tables Vol C Tables 4.2.6.8 and 6.1.1.4'
H H 0.0000 0.0000 'International Tables Vol C Tables 4.2.6.8 and 6.1.1.4'
F F 0.0171 0.0103 'International Tables Vol C Tables 4.2.6.8 and 6.1.1.4'
N N 0.0061 0.0033 'International Tables Vol C Tables 4.2.6.8 and 6.1.1.4'
O O 0.0106 0.0060 'International Tables Vol C Tables 4.2.6.8 and 6.1.1.4'
P P 0.1023 0.0942 'International Tables Vol C Tables 4.2.6.8 and 6.1.1.4'
Pd Pd -0.9988 1.0072 'International Tables Vol C Tables 4.2.6.8 and 6.1.1.4'
S S 0.1246 0.1234 'International Tables Vol C Tables 4.2.6.8 and 6.1.1.4'

loop_
_geom_angle_atom_site_label_1
_geom_angle_atom_site_label_2
_geom_angle_atom_site_label_3
_geom_angle
_geom_angle_site_symmetry_1
_geom_angle_site_symmetry_3
_geom_angle_publ_flag
C1 Pd O1 81.97(13) . . ?
C1 Pd P 88.27(11) . . ?
O1 Pd P 167.90(7) . . ?
C1 Pd N1 175.35(12) . . ?
O1 Pd N1 98.39(10) . . ?
P Pd N1 91.91(8) . . ?
O6 S O7 114.90(15) . . ?
O6 S O5 115.14(15) . . ?
O7 S O5 115.07(15) . . ?
O6 S C25 102.94(18) . . ?
O7 S C25 102.84(17) . . ?
O5 S C25 103.45(16) . . ?
O2 P O3 104.35(12) . . ?
O2 P C13 101.52(12) . . ?
O3 P C13 100.90(13) . . ?
O2 P Pd 113.07(9) . . ?
O3 P Pd 114.56(9) . . ?
C13 P Pd 120.34(11) . . ?
C3 O1 Pd 112.0(2) . . ?
C10 O2 P 123.30(18) . . ?
C20 O3 P 117.80(19) . . ?
C9 O4 C8 105.5(3) . . ?
C9 N1 C5 107.5(3) . . ?
C9 N1 Pd 125.5(2) . . ?
C5 N1 Pd 126.8(2) . . ?
C2 C1 Pd 107.1(3) . . ?
C2 C1 H1A 110.3 . . ?
Pd C1 H1A 110.3 . . ?
C2 C1 H1B 110.3 . . ?
Pd C1 H1B 110.3 . . ?
H1A C1 H1B 108.6 . . ?
C3 C2 C1 114.1(3) . . ?
C3 C2 H2A 108.7 . . ?
C1 C2 H2A 108.7 . . ?
C3 C2 H2B 108.7 . . ?
C1 C2 H2B 108.7 . . ?
H2A C2 H2B 107.6 . . ?
O1 C3 C2 119.9(3) . . ?
O1 C3 C4 120.4(4) . . ?
C2 C3 C4 119.5(4) . . ?
C3 C4 H4A 109.5 . . ?
C3 C4 H4B 109.5 . . ?
H4A C4 H4B 109.5 . . ?
C3 C4 H4C 109.5 . . ?
H4A C4 H4C 109.5 . . ?
H4B C4 H4C 109.5 . . ?
N1 C5 C7 108.9(2) . . ?
N1 C5 C6 110.2(3) . . ?
C7 C5 C6 111.1(3) . . ?
N1 C5 C8 101.9(3) . . ?
C7 C5 C8 111.5(3) . . ?
C6 C5 C8 112.9(3) . . ?
C5 C6 H6A 109.5 . . ?
C5 C6 H6B 109.5 . . ?
H6A C6 H6B 109.5 . . ?
C5 C6 H6C 109.5 . . ?
H6A C6 H6C 109.5 . . ?
H6B C6 H6C 109.5 . . ?
C5 C7 H7A 109.5 . . ?
C5 C7 H7B 109.5 . . ?
H7A C7 H7B 109.5 . . ?
C5 C7 H7C 109.5 . . ?
H7A C7 H7C 109.5 . . ?
H7B C7 H7C 109.5 . . ?
O4 C8 C5 105.2(3) . . ?
O4 C8 H8A 110.7 . . ?
C5 C8 H8A 110.7 . . ?
O4 C8 H8B 110.7 . . ?
C5 C8 H8B 110.7 . . ?
H8A C8 H8B 108.8 . . ?
N1 C9 O4 118.1(3) . . ?
N1 C9 C10 126.6(3) . . ?
O4 C9 C10 115.3(3) . . ?
O2 C10 C12 104.3(3) . . ?
O2 C10 C9 107.0(2) . . ?
C12 C10 C9 112.1(3) . . ?
O2 C10 C11 111.5(3) . . ?
C12 C10 C11 111.3(3) . . ?
C9 C10 C11 110.4(3) . . ?
C10 C11 H11A 109.5 . . ?
C10 C11 H11B 109.5 . . ?
H11A C11 H11B 109.5 . . ?
C10 C11 H11C 109.5 . . ?
H11A C11 H11C 109.5 . . ?
H11B C11 H11C 109.5 . . ?
C10 C12 H12A 109.5 . . ?
C10 C12 H12B 109.5 . . ?
H12A C12 H12B 109.5 . . ?
C10 C12 H12C 109.5 . . ?
H12A C12 H12C 109.5 . . ?
H12B C12 H12C 109.5 . . ?
C18 C13 C14 121.7(3) . . ?
C18 C13 P 118.4(2) . . ?
C14 C13 P 119.8(2) . . ?
C15 C14 C13 118.7(3) . . ?
C15 C14 H14 120.6 . . ?
C13 C14 H14 120.6 . . ?
C16 C15 C14 120.6(3) . . ?
C16 C15 H15 119.7 . . ?
C14 C15 H15 119.7 . . ?
C15 C16 C17 121.3(3) . . ?
C15 C16 H16 119.3 . . ?
C17 C16 H16 119.3 . . ?
C16 C17 C18 120.1(3) . . ?
C16 C17 H17 120.0 . . ?
C18 C17 H17 120.0 . . ?
C13 C18 C17 117.5(3) . . ?
C13 C18 C19 120.7(3) . . ?
C17 C18 C19 121.8(3) . . ?
C24 C19 C20 116.6(3) . . ?
C24 C19 C18 122.4(3) . . ?
C20 C19 C18 121.0(3) . . ?
C21 C20 C19 122.7(3) . . ?
C21 C20 O3 116.6(3) . . ?
C19 C20 O3 120.7(3) . . ?
C20 C21 C22 118.2(3) . . ?
C20 C21 H21 120.9 . . ?
C22 C21 H21 120.9 . . ?
C23 C22 C21 120.2(3) . . ?
C23 C22 H22 119.9 . . ?
C21 C22 H22 119.9 . . ?
C24 C23 C22 120.3(4) . . ?
C24 C23 H23 119.8 . . ?
C22 C23 H23 119.8 . . ?
C23 C24 C19 121.8(4) . . ?
C23 C24 H24 119.1 . . ?
C19 C24 H24 119.1 . . ?
F3 C25 F2 107.1(3) . . ?
F3 C25 F1 106.5(3) . . ?
F2 C25 F1 107.3(3) . . ?
F3 C25 S 111.9(3) . . ?
F2 C25 S 112.4(3) . . ?
F1 C25 S 111.4(3) . . ?

loop_
_geom_bond_atom_site_label_1
_geom_bond_atom_site_label_2
_geom_bond_distance
_geom_bond_site_symmetry_2
_geom_bond_publ_flag
Pd C1 2.028(3) . ?
Pd O1 2.136(2) . ?
Pd P 2.1431(11) . ?
Pd N1 2.145(3) . ?
S O6 1.435(2) . ?
S O7 1.437(2) . ?
S O5 1.441(2) . ?
S C25 1.804(4) . ?
P O2 1.607(2) . ?
P O3 1.614(2) . ?
P C13 1.788(3) . ?
F1 C25 1.337(4) . ?
F2 C25 1.336(4) . ?
F3 C25 1.332(4) . ?
O1 C3 1.233(4) . ?
O2 C10 1.466(4) . ?
O3 C20 1.405(4) . ?
O4 C9 1.344(4) . ?
O4 C8 1.459(4) . ?
N1 C9 1.276(4) . ?
N1 C5 1.507(4) . ?
C1 C2 1.505(5) . ?
C1 H1A 0.9900 . ?
C1 H1B 0.9900 . ?
C2 C3 1.472(5) . ?
C2 H2A 0.9900 . ?
C2 H2B 0.9900 . ?
C3 C4 1.501(5) . ?
C4 H4A 0.9800 . ?
C4 H4B 0.9800 . ?
C4 H4C 0.9800 . ?
C5 C7 1.511(4) . ?
C5 C6 1.511(5) . ?
C5 C8 1.532(5) . ?
C6 H6A 0.9800 . ?
C6 H6B 0.9800 . ?
C6 H6C 0.9800 . ?
C7 H7A 0.9800 . ?
C7 H7B 0.9800 . ?
C7 H7C 0.9800 . ?
C8 H8A 0.9900 . ?
C8 H8B 0.9900 . ?
C9 C10 1.520(5) . ?
C10 C12 1.515(5) . ?
C10 C11 1.536(4) . ?
C11 H11A 0.9800 . ?
C11 H11B 0.9800 . ?
C11 H11C 0.9800 . ?
C12 H12A 0.9800 . ?
C12 H12B 0.9800 . ?
C12 H12C 0.9800 . ?
C13 C18 1.396(4) . ?
C13 C14 1.403(4) . ?
C14 C15 1.375(5) . ?
C14 H14 0.9500 . ?
C15 C16 1.365(5) . ?
C15 H15 0.9500 . ?
C16 C17 1.383(5) . ?
C16 H16 0.9500 . ?
C17 C18 1.405(4) . ?
C17 H17 0.9500 . ?
C18 C19 1.473(5) . ?
C19 C24 1.392(5) . ?
C19 C20 1.400(5) . ?
C20 C21 1.385(5) . ?
C21 C22 1.388(5) . ?
C21 H21 0.9500 . ?
C22 C23 1.382(5) . ?
C22 H22 0.9500 . ?
C23 C24 1.368(5) . ?
C23 H23 0.9500 . ?
C24 H24 0.9500 . ?

loop_
_geom_torsion_atom_site_label_1
_geom_torsion_atom_site_label_2
_geom_torsion_atom_site_label_3
_geom_torsion_atom_site_label_4
_geom_torsion
_geom_torsion_site_symmetry_1
_geom_torsion_site_symmetry_2
_geom_torsion_site_symmetry_3
_geom_torsion_site_symmetry_4
_geom_torsion_publ_flag
C1 Pd P O2 -177.72(13) . . . . ?
O1 Pd P O2 -141.6(3) . . . . ?
N1 Pd P O2 6.93(11) . . . . ?
C1 Pd P O3 -58.33(15) . . . . ?
O1 Pd P O3 -22.2(4) . . . . ?
N1 Pd P O3 126.32(12) . . . . ?
C1 Pd P C13 62.23(16) . . . . ?
O1 Pd P C13 98.3(3) . . . . ?
N1 Pd P C13 -113.12(13) . . . . ?
C1 Pd O1 C3 14.2(2) . . . . ?
P Pd O1 C3 -22.3(5) . . . . ?
N1 Pd O1 C3 -170.4(2) . . . . ?
O3 P O2 C10 -89.0(2) . . . . ?
C13 P O2 C10 166.5(2) . . . . ?
Pd P O2 C10 36.1(2) . . . . ?
O2 P O3 C20 -55.1(2) . . . . ?
C13 P O3 C20 49.9(3) . . . . ?
Pd P O3 C20 -179.2(2) . . . . ?
C1 Pd N1 C9 -113.6(15) . . . . ?
O1 Pd N1 C9 152.2(2) . . . . ?
P Pd N1 C9 -21.4(2) . . . . ?
C1 Pd N1 C5 60.6(16) . . . . ?
O1 Pd N1 C5 -33.6(2) . . . . ?
P Pd N1 C5 152.8(2) . . . . ?
O1 Pd C1 C2 -18.9(2) . . . . ?
P Pd C1 C2 153.9(2) . . . . ?
N1 Pd C1 C2 -113.7(15) . . . . ?
Pd C1 C2 C3 22.6(4) . . . . ?
Pd O1 C3 C2 -4.6(4) . . . . ?
Pd O1 C3 C4 170.6(3) . . . . ?
C1 C2 C3 O1 -12.4(5) . . . . ?
C1 C2 C3 C4 172.3(3) . . . . ?
C9 N1 C5 C7 -109.7(3) . . . . ?
Pd N1 C5 C7 75.2(3) . . . . ?
C9 N1 C5 C6 128.2(3) . . . . ?
Pd N1 C5 C6 -46.9(3) . . . . ?
C9 N1 C5 C8 8.2(3) . . . . ?
Pd N1 C5 C8 -166.9(2) . . . . ?
C9 O4 C8 C5 12.8(3) . . . . ?
N1 C5 C8 O4 -12.5(3) . . . . ?
C7 C5 C8 O4 103.5(3) . . . . ?
C6 C5 C8 O4 -130.6(3) . . . . ?
C5 N1 C9 O4 -0.2(4) . . . . ?
Pd N1 C9 O4 174.93(18) . . . . ?
C5 N1 C9 C10 178.5(3) . . . . ?
Pd N1 C9 C10 -6.3(4) . . . . ?
C8 O4 C9 N1 -8.4(4) . . . . ?
C8 O4 C9 C10 172.7(3) . . . . ?
P O2 C10 C12 172.7(2) . . . . ?
P O2 C10 C9 -68.3(3) . . . . ?
P O2 C10 C11 52.6(3) . . . . ?
N1 C9 C10 O2 51.8(4) . . . . ?
O4 C9 C10 O2 -129.5(3) . . . . ?
N1 C9 C10 C12 165.5(3) . . . . ?
O4 C9 C10 C12 -15.7(4) . . . . ?
N1 C9 C10 C11 -69.8(4) . . . . ?
O4 C9 C10 C11 108.9(3) . . . . ?
O2 P C13 C18 76.9(3) . . . . ?
O3 P C13 C18 -30.4(3) . . . . ?
Pd P C13 C18 -157.5(2) . . . . ?
O2 P C13 C14 -105.2(3) . . . . ?
O3 P C13 C14 147.5(2) . . . . ?
Pd P C13 C14 20.4(3) . . . . ?
C18 C13 C14 C15 -1.5(5) . . . . ?
P C13 C14 C15 -179.3(3) . . . . ?
C13 C14 C15 C16 2.5(5) . . . . ?
C14 C15 C16 C17 -2.1(6) . . . . ?
C15 C16 C17 C18 0.7(5) . . . . ?
C14 C13 C18 C17 0.2(5) . . . . ?
P C13 C18 C17 178.1(2) . . . . ?
C14 C13 C18 C19 -178.5(3) . . . . ?
P C13 C18 C19 -0.7(4) . . . . ?
C16 C17 C18 C13 0.2(5) . . . . ?
C16 C17 C18 C19 178.9(3) . . . . ?
C13 C18 C19 C24 -158.6(3) . . . . ?
C17 C18 C19 C24 22.7(5) . . . . ?
C13 C18 C19 C20 20.1(5) . . . . ?
C17 C18 C19 C20 -158.6(3) . . . . ?
C24 C19 C20 C21 -3.1(5) . . . . ?
C18 C19 C20 C21 178.2(3) . . . . ?
C24 C19 C20 O3 178.4(3) . . . . ?
C18 C19 C20 O3 -0.3(5) . . . . ?
P O3 C20 C21 141.9(3) . . . . ?
P O3 C20 C19 -39.6(4) . . . . ?
C19 C20 C21 C22 1.9(5) . . . . ?
O3 C20 C21 C22 -179.6(3) . . . . ?
C20 C21 C22 C23 1.8(6) . . . . ?
C21 C22 C23 C24 -4.0(6) . . . . ?
C22 C23 C24 C19 2.7(6) . . . . ?
C20 C19 C24 C23 0.8(5) . . . . ?
C18 C19 C24 C23 179.5(4) . . . . ?
O6 S C25 F3 59.5(3) . . . . ?
O7 S C25 F3 179.2(2) . . . . ?
O5 S C25 F3 -60.7(3) . . . . ?
O6 S C25 F2 -61.0(3) . . . . ?
O7 S C25 F2 58.7(3) . . . . ?
O5 S C25 F2 178.8(2) . . . . ?
O6 S C25 F1 178.6(3) . . . . ?
O7 S C25 F1 -61.7(3) . . . . ?
O5 S C25 F1 58.4(3) . . . . ?
